data_4115745
loop_
_publ_author_name
'Nagao Kobayashi'
'Takamitsu Fukuda'
'Keiji Ueno'
'Hiroshi Ogino'

_publ_section_title
;
 Extremely Non-Planar Phthalocyanines with Saddle or Helical Conformation:
 Synthesis and Structural Characterizations
;
_journal_name_full 'Journal of the American Chemical Society'
_journal_page_first 10740
_journal_page_last 10741
_journal_paper_doi 10.1021/ja0113753
_journal_volume 123
_journal_year 2001
_chemical_formula_sum 'C105 H92 Co N8 O6'
_chemical_formula_weight 1620.86
_space_group_IT_number 15
_symmetry_cell_setting monoclinic
_symmetry_Int_Tables_number 15
_symmetry_space_group_name_Hall '-C 2yc'
_symmetry_space_group_name_H-M 'C 1 2/c 1'
_cell_angle_alpha 90
_cell_angle_beta 115.608(1)
_cell_angle_gamma 90
_cell_formula_units_Z 8
_cell_length_a 31.460(9)
_cell_length_b 20.602(4)
_cell_length_c 28.041(3)
_cell_measurement_reflns_used 8349
_cell_measurement_temperature 150.2
_cell_measurement_theta_max 27.5
_cell_volume 16389(6)
_computing_data_reduction 'teXsan Ver. 1.11'
_computing_publication_material 'teXsan Ver. 1.11'
_computing_structure_refinement 'teXsan Ver. 1.10'
_computing_structure_solution directMethod
_diffrn_measured_fraction_theta_full 0.8715
_diffrn_measured_fraction_theta_max 0.8715
_diffrn_measurement_device_type 'Rigaku/MSC Mercury CCD'
_diffrn_measurement_method \w
_diffrn_radiation_type 'Mo K\a'
_diffrn_radiation_wavelength 0.7107
_diffrn_reflns_av_R_equivalents 0.047
_diffrn_reflns_limit_h_max 34
_diffrn_reflns_limit_h_min -37
_diffrn_reflns_limit_k_max 26
_diffrn_reflns_limit_k_min -23
_diffrn_reflns_limit_l_max 35
_diffrn_reflns_limit_l_min -24
_diffrn_reflns_number 49418
_diffrn_reflns_theta_full 27.48
_diffrn_reflns_theta_max 27.48
_exptl_absorpt_coefficient_mu 0.275
_exptl_absorpt_correction_T_max 0.947
_exptl_absorpt_correction_T_min 0.700
_exptl_absorpt_correction_type none
_exptl_crystal_colour blue
_exptl_crystal_density_diffrn 1.314
_exptl_crystal_description prism
_exptl_crystal_size_max 0.400
_exptl_crystal_size_mid 0.300
_exptl_crystal_size_min 0.200
_refine_diff_density_max 0.79
_refine_diff_density_min -0.44
_refine_ls_extinction_method none
_refine_ls_goodness_of_fit_ref 2.129
_refine_ls_hydrogen_treatment noref
_refine_ls_number_parameters 1057
_refine_ls_number_reflns 6897
_refine_ls_R_factor_gt 0.0860
_refine_ls_shift/su_max 2.9615
_refine_ls_structure_factor_coef F
_refine_ls_weighting_scheme unit
_refine_ls_wR_factor_ref 0.0971
_reflns_number_gt 6897
_reflns_number_total 16397
_reflns_threshold_expression F^2^>2.0\s(F^2^)
_cod_data_source_file ja0113753_2.cif
_cod_data_source_block 2
_cod_original_cell_volume 16389(5)
_cod_original_formula_sum 'C105 H92 Co N8 O6 '
_cod_database_code 4115745

loop_
_symmetry_equiv_pos_as_xyz
x,y,z
-x,y,1/2-z
-x,-y,-z
x,-y,1/2+z
1/2+x,1/2+y,z
1/2-x,1/2+y,1/2-z
1/2-x,1/2-y,-z
1/2+x,1/2-y,1/2+z

loop_
_atom_site_label
_atom_site_type_symbol
_atom_site_fract_x
_atom_site_fract_y
_atom_site_fract_z
_atom_site_U_iso_or_equiv
_atom_site_adp_type
_atom_site_occupancy
_atom_site_calc_flag
_atom_site_refinement_flags
Co Co 0.06942(5) 0.16765(6) 0.47827(5) 0.0396(4) Uani 1.00 d .
O(1) O 0.1178(3) 0.2076(4) 0.4471(3) 0.062(2) Uani 1.00 d .
O(2) O 0.1482(3) 0.6819(5) 0.3558(3) 0.084(3) Uani 1.00 d .
O(3) O 0.0575(8) 0.2287(10) 0.3321(8) 0.093(8) Uani 0.50 d P
O(4) O 0.1833(3) 0.1182(5) 0.4466(4) 0.100(4) Uani 1.00 d .
O(5) O 0.3824(9) 0.042(1) 0.633(1) 0.119(8) Uiso 0.50 d P
O(6) O 0.3606(9) 0.163(1) 0.5440(10) 0.136(8) Uiso 0.50 d P
O(7) O 0.014(1) 0.129(2) 0.510(1) 0.09(1) Uiso 0.30 d P
O(8) O 0.245(3) 0.202(4) 0.565(3) 0.23(3) Uiso 0.30 d P
N(1) N 0.1155(3) 0.1675(4) 0.5502(3) 0.036(2) Uani 1.00 d .
N(2) N 0.1027(3) 0.2745(4) 0.5763(3) 0.038(2) Uani 1.00 d .
N(3) N 0.0517(3) 0.2550(3) 0.4845(3) 0.036(2) Uani 1.00 d .
N(4) N -0.0146(3) 0.2714(4) 0.4001(3) 0.040(2) Uani 1.00 d .
N(5) N 0.0175(2) 0.1630(3) 0.4099(3) 0.034(2) Uani 1.00 d .
N(6) N 0.0257(3) 0.0528(4) 0.3851(3) 0.040(2) Uani 1.00 d .
N(7) N 0.0869(3) 0.0808(4) 0.4712(3) 0.037(2) Uani 1.00 d .
N(8) N 0.1540(3) 0.0643(4) 0.5566(3) 0.041(2) Uani 1.00 d .
C(1) C 0.1180(3) 0.2136(4) 0.5866(4) 0.038(3) Uani 1.00 d .
C(2) C 0.0765(3) 0.2942(4) 0.5266(3) 0.033(3) Uani 1.00 d .
C(3) C 0.0667(3) 0.3627(4) 0.5120(3) 0.036(3) Uani 1.00 d .
C(4) C 0.0894(3) 0.4183(4) 0.5367(3) 0.036(3) Uani 1.00 d .
C(5) C 0.0711(3) 0.4783(4) 0.5107(4) 0.036(3) Uani 1.00 d .
C(6) C 0.0916(3) 0.5383(5) 0.5330(4) 0.043(3) Uani 1.00 d .
C(7) C 0.0728(3) 0.5982(5) 0.5098(4) 0.038(3) Uani 1.00 d .
C(8) C 0.0929(4) 0.6587(5) 0.5329(4) 0.044(3) Uani 1.00 d .
C(9) C 0.0724(4) 0.7160(5) 0.5106(4) 0.048(3) Uani 1.00 d .
C(10) C 0.0293(4) 0.7154(5) 0.4630(4) 0.048(3) Uani 1.00 d .
C(11) C 0.0090(3) 0.6589(5) 0.4393(4) 0.045(3) Uani 1.00 d .
C(12) C 0.0303(3) 0.5986(4) 0.4610(4) 0.037(3) Uani 1.00 d .
C(13) C 0.0108(3) 0.5391(4) 0.4375(4) 0.038(3) Uani 1.00 d .
C(14) C 0.0304(3) 0.4789(4) 0.4589(3) 0.037(3) Uani 1.00 d .
C(15) C 0.0113(3) 0.4188(4) 0.4320(4) 0.038(3) Uani 1.00 d .
C(16) C 0.0283(3) 0.3621(4) 0.4588(4) 0.037(3) Uani 1.00 d .
C(17) C 0.0203(3) 0.2932(4) 0.4443(3) 0.034(3) Uani 1.00 d .
C(18) C -0.0172(3) 0.2091(5) 0.3870(4) 0.039(3) Uani 1.00 d .
C(19) C -0.0569(3) 0.1815(5) 0.3412(4) 0.039(3) Uani 1.00 d .
C(20) C -0.0439(3) 0.1201(5) 0.3347(4) 0.037(3) Uani 1.00 d .
C(21) C 0.0028(3) 0.1092(4) 0.3784(3) 0.033(3) Uani 1.00 d .
C(22) C 0.0657(3) 0.0402(4) 0.4280(4) 0.036(3) Uani 1.00 d .
C(23) C 0.0916(3) -0.0191(4) 0.4352(4) 0.038(3) Uani 1.00 d .
C(24) C 0.1295(3) -0.0135(4) 0.4841(4) 0.037(3) Uani 1.00 d .
C(25) C 0.1257(3) 0.0474(5) 0.5060(4) 0.040(3) Uani 1.00 d .
C(26) C 0.1468(3) 0.1178(5) 0.5771(4) 0.040(3) Uani 1.00 d .
C(27) C 0.1684(3) 0.1315(4) 0.6340(4) 0.040(3) Uani 1.00 d .
C(28) C 0.2005(3) 0.0983(4) 0.6767(3) 0.035(3) Uani 1.00 d .
C(29) C 0.2101(3) 0.1231(4) 0.7292(3) 0.038(3) Uani 1.00 d .
C(30) C 0.2416(3) 0.0924(4) 0.7754(4) 0.037(3) Uani 1.00 d .
C(31) C 0.2482(3) 0.1107(4) 0.8253(4) 0.037(3) Uani 1.00 d .
C(32) C 0.2796(3) 0.0780(5) 0.8730(4) 0.045(3) Uani 1.00 d .
C(33) C 0.2837(4) 0.0968(5) 0.9213(4) 0.046(3) Uani 1.00 d .
C(34) C 0.2586(4) 0.1502(5) 0.9262(4) 0.050(3) Uani 1.00 d .
C(35) C 0.2282(3) 0.1837(5) 0.8821(4) 0.043(3) Uani 1.00 d .
C(36) C 0.2218(3) 0.1651(4) 0.8307(3) 0.033(2) Uani 1.00 d .
C(37) C 0.1903(3) 0.1974(5) 0.7851(4) 0.040(3) Uani 1.00 d .
C(38) C 0.1838(3) 0.1781(4) 0.7346(3) 0.036(3) Uani 1.00 d .
C(39) C 0.1505(3) 0.2116(4) 0.6882(3) 0.037(3) Uani 1.00 d .
C(40) C 0.1462(3) 0.1898(4) 0.6406(4) 0.038(3) Uani 1.00 d .
C(41) C 0.1187(3) 0.2616(5) 0.6939(4) 0.040(3) Uani 1.00 d .
C(42) C 0.1340(4) 0.3230(5) 0.7154(4) 0.047(3) Uani 1.00 d .
C(43) C 0.1030(4) 0.3659(5) 0.7220(4) 0.055(4) Uani 1.00 d .
C(44) C 0.0569(4) 0.3482(5) 0.7091(4) 0.048(3) Uani 1.00 d .
C(45) C 0.0413(4) 0.2882(5) 0.6878(4) 0.052(3) Uani 1.00 d .
C(46) C 0.0717(4) 0.2446(5) 0.6802(4) 0.047(3) Uani 1.00 d .
C(47) C 0.1331(3) 0.4167(4) 0.5884(4) 0.041(3) Uani 1.00 d .
C(48) C 0.1726(4) 0.3830(5) 0.5921(4) 0.051(3) Uani 1.00 d .
C(49) C 0.2140(4) 0.3812(5) 0.6390(5) 0.059(4) Uani 1.00 d .
C(50) C 0.2152(4) 0.4132(6) 0.6832(5) 0.064(4) Uani 1.00 d .
C(51) C 0.1762(5) 0.4468(5) 0.6800(4) 0.059(4) Uani 1.00 d .
C(52) C 0.1351(4) 0.4489(5) 0.6330(4) 0.048(3) Uani 1.00 d .
C(53) C -0.0250(3) 0.4215(4) 0.3750(4) 0.039(3) Uani 1.00 d .
C(54) C -0.0130(4) 0.4524(5) 0.3378(4) 0.051(3) Uani 1.00 d .
C(55) C -0.0455(5) 0.4572(6) 0.2848(4) 0.063(4) Uani 1.00 d .
C(56) C -0.0893(5) 0.4307(6) 0.2690(4) 0.064(4) Uani 1.00 d .
C(57) C -0.1019(4) 0.4012(6) 0.3055(4) 0.061(4) Uani 1.00 d .
C(58) C -0.0694(4) 0.3959(5) 0.3583(4) 0.047(3) Uani 1.00 d .
C(59) C -0.1019(3) 0.2146(5) 0.3109(4) 0.044(3) Uani 1.00 d .
C(60) C -0.1285(4) 0.2370(5) 0.3365(5) 0.063(4) Uani 1.00 d .
C(61) C -0.1742(5) 0.2613(7) 0.3056(7) 0.084(5) Uani 1.00 d .
C(62) C -0.1926(5) 0.2639(7) 0.2514(7) 0.090(5) Uani 1.00 d .
C(63) C -0.1664(5) 0.2430(6) 0.2263(5) 0.077(4) Uani 1.00 d .
C(64) C -0.1213(4) 0.2189(5) 0.2556(4) 0.057(3) Uani 1.00 d .
C(65) C -0.0714(3) 0.0693(5) 0.2972(4) 0.041(3) Uani 1.00 d .
C(66) C -0.1192(4) 0.0619(5) 0.2832(4) 0.044(3) Uani 1.00 d .
C(67) C -0.1449(4) 0.0122(5) 0.2507(4) 0.053(3) Uani 1.00 d .
C(68) C -0.1225(4) -0.0322(5) 0.2312(4) 0.057(4) Uani 1.00 d .
C(69) C -0.0757(4) -0.0241(5) 0.2433(4) 0.051(3) Uani 1.00 d .
C(70) C -0.0497(3) 0.0255(4) 0.2770(4) 0.043(3) Uani 1.00 d .
C(71) C 0.0796(3) -0.0714(4) 0.3956(3) 0.036(3) Uani 1.00 d .
C(72) C 0.0331(4) -0.0888(5) 0.3633(4) 0.043(3) Uani 1.00 d .
C(73) C 0.0218(4) -0.1372(5) 0.3255(4) 0.047(3) Uani 1.00 d .
C(74) C 0.0576(4) -0.1711(5) 0.3204(4) 0.044(3) Uani 1.00 d .
C(75) C 0.1041(4) -0.1555(5) 0.3521(4) 0.043(3) Uani 1.00 d .
C(76) C 0.1149(3) -0.1059(4) 0.3887(4) 0.042(3) Uani 1.00 d .
C(77) C 0.1670(4) -0.0623(5) 0.5105(3) 0.041(3) Uani 1.00 d .
C(78) C 0.1563(4) -0.1264(5) 0.5145(4) 0.054(3) Uani 1.00 d .
C(79) C 0.1924(5) -0.1726(5) 0.5366(4) 0.061(4) Uani 1.00 d .
C(80) C 0.2384(5) -0.1549(6) 0.5532(4) 0.061(4) Uani 1.00 d .
C(81) C 0.2496(4) -0.0906(6) 0.5504(4) 0.053(3) Uani 1.00 d .
C(82) C 0.2147(4) -0.0441(5) 0.5291(4) 0.049(3) Uani 1.00 d .
C(83) C 0.2250(3) 0.0383(4) 0.6731(3) 0.037(3) Uani 1.00 d .
C(84) C 0.2025(4) -0.0215(5) 0.6641(4) 0.046(3) Uani 1.00 d .
C(85) C 0.2262(4) -0.0780(5) 0.6645(4) 0.054(4) Uani 1.00 d .
C(86) C 0.2725(5) -0.0752(6) 0.6720(4) 0.061(4) Uani 1.00 d .
C(87) C 0.2951(4) -0.0173(6) 0.6797(4) 0.061(4) Uani 1.00 d .
C(88) C 0.2711(4) 0.0398(5) 0.6802(4) 0.051(3) Uani 1.00 d .
C(121) C 0.1305(5) 0.0999(7) 0.3579(5) 0.089(5) Uani 1.00 d .
C(122) C 0.1740(5) 0.0875(6) 0.4048(5) 0.068(4) Uani 1.00 d .
C(124) C 0.2058(5) 0.0366(7) 0.4057(5) 0.080(5) Uani 1.00 d .
C(125) C 0.1226(5) 0.6656(7) 0.3769(5) 0.067(4) Uani 1.00 d .
C(126) C 0.1314(6) 0.6921(9) 0.4281(6) 0.115(7) Uani 1.00 d .
C(127) C 0.0838(6) 0.6184(9) 0.3528(7) 0.119(7) Uani 1.00 d .
C(150) C 0.017(2) 0.232(2) 0.281(2) 0.18(3) Uani 0.50 d P
C(151) C 0.0000 0.185(2) 0.2500 0.06(1) Uani 0.50 d SP
C(152) C 0.004(2) 0.310(2) 0.282(2) 0.14(2) Uani 0.50 d P
C(154) C 0.002(2) 0.088(2) 0.528(2) 0.15(1) Uiso 0.50 d P
C(156) C 0.0000 0.0000 0.5000 0.11(2) Uiso 0.50 d SP
C(157) C 0.055(1) -0.008(2) 0.567(1) 0.097(9) Uiso 0.50 d P
C(162) C 0.372(2) 0.123(3) 0.593(2) 0.19(2) Uiso 0.50 d P
C(163) C 0.404(1) 0.157(2) 0.632(2) 0.13(1) Uiso 0.50 d P
C(164) C 0.363(1) 0.068(2) 0.596(1) 0.087(9) Uiso 0.50 d P
C(165) C 0.347(1) 0.052(2) 0.550(1) 0.096(9) Uiso 0.50 d P
C(166) C 0.083(1) -0.079(1) 0.578(1) 0.093(9) Uiso 0.50 d P
C(170) C 0.020(1) -0.049(2) 0.516(1) 0.26(1) Uiso 1.00 d .
C(171) C -0.0371(8) 0.132(1) 0.4852(9) 0.058(6) Uiso 0.50 d P
C(172) C 0.0333(10) 0.101(1) 0.564(1) 0.074(7) Uiso 0.50 d P
C(173) C 0.0576(8) 0.040(1) 0.5855(9) 0.058(6) Uiso 0.50 d P
C(174) C 0.2500 0.2500 0.5000 0.21(1) Uiso 1.00 d S
C(175) C 0.254(2) 0.239(3) 0.559(3) 0.14(2) Uiso 0.30 d P
C(176) C 0.301(2) 0.248(2) 0.598(2) 0.09(1) Uiso 0.30 d P
H(1) H 0.1202 0.5383 0.5659 0.0528 Uiso 1.00 calc .
H(2) H 0.1224 0.6582 0.5654 0.0546 Uiso 1.00 calc .
H(3) H 0.0859 0.7573 0.5268 0.0629 Uiso 1.00 calc .
H(4) H 0.0159 0.7564 0.4475 0.0611 Uiso 1.00 calc .
H(5) H -0.0205 0.6601 0.4079 0.0568 Uiso 1.00 calc .
H(6) H -0.0177 0.5399 0.4048 0.0508 Uiso 1.00 calc .
H(7) H 0.0187 0.4721 0.3494 0.0641 Uiso 1.00 calc .
H(8) H -0.0365 0.4784 0.2597 0.0814 Uiso 1.00 calc .
H(9) H -0.1126 0.4317 0.2312 0.0787 Uiso 1.00 calc .
H(10) H -0.1335 0.3839 0.2951 0.0748 Uiso 1.00 calc .
H(11) H -0.0783 0.3744 0.3837 0.0640 Uiso 1.00 calc .
H(12) H 0.2597 0.0553 0.7722 0.0478 Uiso 1.00 calc .
H(13) H 0.2983 0.0426 0.8705 0.0558 Uiso 1.00 calc .
H(14) H 0.3044 0.0725 0.9517 0.0591 Uiso 1.00 calc .
H(15) H 0.2609 0.1628 0.9608 0.0621 Uiso 1.00 calc .
H(16) H 0.2109 0.2212 0.8862 0.0529 Uiso 1.00 calc .
H(17) H 0.1722 0.2330 0.7887 0.0516 Uiso 1.00 calc .
H(18) H 0.1683 -0.0225 0.6560 0.0605 Uiso 1.00 calc .
H(19) H 0.2102 -0.1196 0.6586 0.0733 Uiso 1.00 calc .
H(20) H 0.2887 -0.1147 0.6719 0.0768 Uiso 1.00 calc .
H(21) H 0.3276 -0.0152 0.6834 0.0792 Uiso 1.00 calc .
H(22) H 0.2873 0.0821 0.6863 0.0657 Uiso 1.00 calc .
H(23) H 0.1226 -0.1382 0.5009 0.0659 Uiso 1.00 calc .
H(24) H 0.1847 -0.2171 0.5403 0.0813 Uiso 1.00 calc .
H(25) H 0.2646 -0.1850 0.5680 0.0818 Uiso 1.00 calc .
H(26) H 0.2826 -0.0773 0.5638 0.0644 Uiso 1.00 calc .
H(27) H 0.2227 0.0023 0.5273 0.0732 Uiso 1.00 calc .
H(28) H -0.1155 0.2346 0.3752 0.0830 Uiso 1.00 calc .
H(29) H -0.1930 0.2788 0.3225 0.1043 Uiso 1.00 calc .
H(30) H -0.2236 0.2784 0.2310 0.1162 Uiso 1.00 calc .
H(31) H -0.1785 0.2489 0.1868 0.0944 Uiso 1.00 calc .
H(32) H -0.1025 0.2025 0.2375 0.0724 Uiso 1.00 calc .
H(33) H -0.1350 0.0915 0.2974 0.0575 Uiso 1.00 calc .
H(34) H -0.1790 0.0084 0.2385 0.0692 Uiso 1.00 calc .
H(35) H -0.1399 -0.0692 0.2097 0.0688 Uiso 1.00 calc .
H(36) H -0.0615 -0.0529 0.2270 0.0680 Uiso 1.00 calc .
H(37) H -0.0161 0.0299 0.2854 0.0602 Uiso 1.00 calc .
H(38) H 0.1707 0.3603 0.5595 0.0653 Uiso 1.00 calc .
H(39) H 0.2419 0.3579 0.6411 0.0786 Uiso 1.00 calc .
H(40) H 0.2428 0.4108 0.7160 0.0753 Uiso 1.00 calc .
H(41) H 0.1766 0.4689 0.7110 0.0724 Uiso 1.00 calc .
H(42) H 0.1076 0.4733 0.6311 0.0597 Uiso 1.00 calc .
H(43) H 0.1669 0.3351 0.7245 0.0579 Uiso 1.00 calc .
H(44) H 0.1147 0.4090 0.7378 0.0711 Uiso 1.00 calc .
H(45) H 0.0362 0.3776 0.7165 0.0606 Uiso 1.00 calc .
H(46) H 0.0078 0.2767 0.6762 0.0644 Uiso 1.00 calc .
H(47) H 0.0605 0.2018 0.6651 0.0552 Uiso 1.00 calc .
H(48) H 0.0073 -0.0669 0.3672 0.0529 Uiso 1.00 calc .
H(49) H -0.0107 -0.1460 0.3031 0.0582 Uiso 1.00 calc .
H(50) H 0.0498 -0.2053 0.2941 0.0565 Uiso 1.00 calc .
H(51) H 0.1287 -0.1797 0.3483 0.0574 Uiso 1.00 calc .
H(52) H 0.1479 -0.0964 0.4118 0.0562 Uiso 1.00 calc .
H(53) H 0.1267 0.1438 0.3476 0.1014 Uiso 1.00 calc .
H(54) H 0.1260 0.0728 0.3288 0.1014 Uiso 1.00 calc .
H(55) H 0.1031 0.0899 0.3664 0.1014 Uiso 1.00 calc .
H(56) H 0.2087 0.0034 0.4314 0.0909 Uiso 1.00 calc .
H(57) H 0.1962 0.0151 0.3721 0.0909 Uiso 1.00 calc .
H(58) H 0.2374 0.0531 0.4155 0.0909 Uiso 1.00 calc .
H(59) H 0.1629 0.6837 0.4541 0.1337 Uiso 1.00 calc .
H(60) H 0.1282 0.7398 0.4260 0.1337 Uiso 1.00 calc .
H(61) H 0.1101 0.6773 0.4421 0.1337 Uiso 1.00 calc .
H(62) H 0.0670 0.6103 0.3739 0.1355 Uiso 1.00 calc .
H(63) H 0.0605 0.6333 0.3185 0.1355 Uiso 1.00 calc .
H(64) H 0.0948 0.5769 0.3465 0.1355 Uiso 1.00 calc .

loop_
_atom_site_aniso_label
_atom_site_aniso_U_11
_atom_site_aniso_U_22
_atom_site_aniso_U_33
_atom_site_aniso_U_12
_atom_site_aniso_U_13
_atom_site_aniso_U_23
Co 0.0431(8) 0.0334(7) 0.0338(7) 0.0045(7) 0.0088(6) -0.0031(6)
O(1) 0.060(5) 0.064(5) 0.060(5) 0.003(4) 0.023(4) -0.012(4)
O(2) 0.084(7) 0.105(8) 0.070(6) 0.001(6) 0.038(5) -0.004(5)
O(3) 0.12(2) 0.09(1) 0.09(1) 0.04(1) 0.07(1) 0.03(1)
O(4) 0.068(6) 0.117(8) 0.102(8) 0.015(6) 0.023(6) -0.026(7)
N(1) 0.039(4) 0.025(4) 0.036(4) 0.001(4) 0.009(3) 0.003(4)
N(2) 0.039(5) 0.033(4) 0.036(4) 0.001(4) 0.012(4) 0.000(4)
N(3) 0.037(4) 0.031(4) 0.031(4) 0.007(4) 0.006(3) -0.003(3)
N(4) 0.044(5) 0.031(4) 0.036(4) 0.000(4) 0.009(4) -0.005(4)
N(5) 0.031(4) 0.027(4) 0.036(4) -0.003(4) 0.007(3) -0.005(4)
N(6) 0.040(5) 0.035(4) 0.041(5) 0.003(4) 0.015(4) 0.002(4)
N(7) 0.037(5) 0.035(4) 0.034(4) 0.008(4) 0.009(4) -0.003(4)
N(8) 0.047(5) 0.039(5) 0.037(5) 0.004(4) 0.019(4) 0.002(4)
C(1) 0.043(6) 0.027(5) 0.038(5) 0.003(4) 0.011(5) 0.004(4)
C(2) 0.040(6) 0.025(5) 0.035(5) 0.002(4) 0.017(5) 0.000(4)
C(3) 0.039(6) 0.029(5) 0.032(5) 0.007(4) 0.009(4) 0.001(4)
C(4) 0.038(5) 0.037(5) 0.028(5) -0.003(4) 0.009(4) -0.006(4)
C(5) 0.029(5) 0.029(5) 0.044(6) 0.004(4) 0.010(4) -0.003(4)
C(6) 0.042(6) 0.041(6) 0.038(5) -0.005(5) 0.010(5) -0.003(5)
C(7) 0.043(6) 0.037(5) 0.038(5) 0.003(5) 0.021(5) 0.003(4)
C(8) 0.051(6) 0.038(6) 0.043(6) -0.003(5) 0.020(5) 0.002(5)
C(9) 0.062(7) 0.035(6) 0.046(6) -0.003(5) 0.022(6) -0.005(5)
C(10) 0.054(7) 0.038(6) 0.053(7) 0.003(5) 0.023(6) 0.008(5)
C(11) 0.046(6) 0.040(6) 0.047(6) 0.001(5) 0.019(5) 0.001(5)
C(12) 0.041(6) 0.030(5) 0.041(6) 0.002(4) 0.020(5) 0.000(4)
C(13) 0.042(6) 0.035(5) 0.035(5) 0.000(4) 0.014(4) 0.001(4)
C(14) 0.047(6) 0.027(5) 0.035(5) 0.002(4) 0.016(5) 0.001(4)
C(15) 0.039(6) 0.036(5) 0.035(5) 0.011(4) 0.012(4) 0.004(4)
C(16) 0.042(6) 0.028(5) 0.038(5) -0.003(4) 0.015(5) -0.007(4)
C(17) 0.034(5) 0.039(5) 0.028(5) 0.005(4) 0.010(4) 0.000(4)
C(18) 0.041(6) 0.040(6) 0.034(5) 0.002(5) 0.014(5) -0.002(4)
C(19) 0.035(5) 0.047(6) 0.033(5) -0.005(4) 0.011(4) -0.006(4)
C(20) 0.035(5) 0.037(5) 0.039(5) 0.004(4) 0.016(4) 0.001(4)
C(21) 0.033(5) 0.030(5) 0.033(5) 0.000(4) 0.011(4) 0.002(4)
C(22) 0.040(6) 0.030(5) 0.038(5) -0.003(4) 0.015(5) -0.003(4)
C(23) 0.038(5) 0.035(5) 0.041(5) -0.002(4) 0.017(5) -0.003(4)
C(24) 0.040(6) 0.030(5) 0.039(5) 0.003(4) 0.016(5) 0.002(4)
C(25) 0.044(6) 0.038(5) 0.037(5) -0.001(5) 0.017(5) -0.002(4)
C(26) 0.040(6) 0.034(5) 0.038(5) 0.002(5) 0.010(5) 0.003(4)
C(27) 0.047(6) 0.032(5) 0.033(5) 0.003(5) 0.010(5) 0.002(4)
C(28) 0.038(5) 0.031(5) 0.034(5) -0.008(4) 0.015(4) -0.004(4)
C(29) 0.041(6) 0.036(5) 0.031(5) -0.010(4) 0.012(4) -0.001(4)
C(30) 0.035(5) 0.033(5) 0.039(5) -0.003(4) 0.012(4) 0.000(4)
C(31) 0.039(6) 0.033(5) 0.033(5) -0.004(4) 0.010(4) -0.004(4)
C(32) 0.042(6) 0.046(6) 0.036(6) -0.001(5) 0.006(5) 0.004(5)
C(33) 0.053(7) 0.050(6) 0.025(5) 0.000(5) 0.008(5) -0.001(5)
C(34) 0.059(7) 0.054(7) 0.031(5) -0.003(6) 0.015(5) -0.004(5)
C(35) 0.050(6) 0.038(6) 0.043(6) -0.010(5) 0.021(5) -0.007(5)
C(36) 0.035(5) 0.028(5) 0.031(5) -0.011(4) 0.010(4) -0.001(4)
C(37) 0.044(6) 0.036(5) 0.039(6) -0.004(5) 0.016(5) -0.003(4)
C(38) 0.040(5) 0.035(5) 0.031(5) 0.001(4) 0.013(4) 0.004(4)
C(39) 0.046(6) 0.029(5) 0.033(5) -0.004(4) 0.015(5) 0.001(4)
C(40) 0.038(5) 0.034(5) 0.034(5) 0.004(4) 0.008(4) 0.000(4)
C(41) 0.046(6) 0.036(5) 0.032(5) 0.001(5) 0.011(5) -0.002(4)
C(42) 0.046(6) 0.041(6) 0.049(6) 0.000(5) 0.014(5) -0.008(5)
C(43) 0.069(8) 0.038(6) 0.056(7) 0.005(6) 0.026(6) -0.011(5)
C(44) 0.050(7) 0.055(7) 0.039(6) 0.005(5) 0.018(5) -0.002(5)
C(45) 0.050(7) 0.042(6) 0.060(7) 0.005(5) 0.021(6) 0.002(5)
C(46) 0.057(7) 0.029(5) 0.049(6) -0.002(5) 0.019(5) 0.000(5)
C(47) 0.044(6) 0.030(5) 0.038(6) -0.002(5) 0.008(5) 0.009(4)
C(48) 0.051(7) 0.041(6) 0.047(6) 0.001(5) 0.009(5) 0.006(5)
C(49) 0.044(7) 0.052(7) 0.064(8) 0.000(5) 0.006(6) 0.013(6)
C(50) 0.050(7) 0.055(7) 0.051(7) -0.018(6) -0.012(6) 0.018(6)
C(51) 0.084(9) 0.042(6) 0.033(6) -0.015(6) 0.008(6) 0.003(5)
C(52) 0.049(6) 0.046(6) 0.039(6) -0.011(5) 0.010(5) -0.008(5)
C(53) 0.043(6) 0.030(5) 0.039(6) 0.005(5) 0.013(5) -0.001(4)
C(54) 0.049(6) 0.046(6) 0.043(6) 0.003(5) 0.006(5) -0.002(5)
C(55) 0.077(9) 0.063(8) 0.033(6) 0.011(7) 0.009(6) 0.010(6)
C(56) 0.073(9) 0.062(8) 0.033(6) 0.002(7) 0.000(6) -0.008(6)
C(57) 0.052(7) 0.056(7) 0.048(7) 0.004(6) -0.003(6) -0.007(6)
C(58) 0.051(7) 0.038(6) 0.046(6) 0.003(5) 0.015(5) -0.003(5)
C(59) 0.033(6) 0.036(5) 0.050(6) -0.004(4) 0.007(5) -0.012(5)
C(60) 0.055(7) 0.049(7) 0.088(9) 0.005(6) 0.035(7) -0.017(6)
C(61) 0.050(8) 0.068(9) 0.13(1) 0.005(7) 0.040(9) -0.026(9)
C(62) 0.046(8) 0.061(9) 0.13(1) 0.011(7) 0.005(9) -0.025(9)
C(63) 0.064(9) 0.052(8) 0.071(9) 0.007(7) -0.012(7) -0.003(6)
C(64) 0.049(7) 0.046(7) 0.061(7) 0.011(5) 0.011(6) -0.007(6)
C(65) 0.043(6) 0.040(6) 0.034(5) 0.000(5) 0.011(5) -0.002(4)
C(66) 0.048(6) 0.038(6) 0.044(6) 0.000(5) 0.019(5) -0.004(5)
C(67) 0.045(6) 0.054(7) 0.059(7) -0.014(5) 0.021(6) -0.011(6)
C(68) 0.064(8) 0.042(6) 0.063(7) -0.014(6) 0.025(6) -0.021(5)
C(69) 0.052(7) 0.045(6) 0.055(7) -0.003(5) 0.021(6) -0.015(5)
C(70) 0.044(6) 0.035(5) 0.041(6) -0.003(5) 0.009(5) -0.013(5)
C(71) 0.046(6) 0.027(5) 0.033(5) 0.003(4) 0.015(5) 0.003(4)
C(72) 0.047(6) 0.034(5) 0.050(6) 0.004(5) 0.024(5) -0.002(5)
C(73) 0.052(7) 0.035(6) 0.049(6) -0.002(5) 0.017(5) -0.008(5)
C(74) 0.065(7) 0.031(5) 0.037(5) -0.001(5) 0.022(5) -0.003(5)
C(75) 0.054(7) 0.038(6) 0.039(5) 0.008(5) 0.023(5) 0.003(5)
C(76) 0.045(6) 0.035(5) 0.044(6) 0.005(5) 0.016(5) 0.001(5)
C(77) 0.056(7) 0.039(6) 0.028(5) 0.006(5) 0.018(5) -0.004(4)
C(78) 0.076(8) 0.034(6) 0.045(6) 0.010(6) 0.019(6) -0.004(5)
C(79) 0.094(10) 0.036(6) 0.045(6) 0.023(7) 0.020(6) 0.005(5)
C(80) 0.077(9) 0.061(8) 0.041(6) 0.039(7) 0.021(6) 0.009(6)
C(81) 0.050(7) 0.062(8) 0.040(6) 0.020(6) 0.013(5) 0.009(5)
C(82) 0.052(7) 0.053(6) 0.039(6) 0.007(6) 0.015(5) 0.003(5)
C(83) 0.043(6) 0.035(5) 0.030(5) 0.003(5) 0.014(4) 0.001(4)
C(84) 0.054(7) 0.047(6) 0.041(6) 0.002(5) 0.025(5) -0.001(5)
C(85) 0.073(8) 0.042(6) 0.047(6) 0.002(6) 0.026(6) 0.002(5)
C(86) 0.082(9) 0.055(7) 0.033(6) 0.031(7) 0.012(6) -0.002(5)
C(87) 0.054(7) 0.073(9) 0.046(7) 0.016(7) 0.013(6) -0.009(6)
C(88) 0.055(7) 0.045(6) 0.045(6) 0.002(5) 0.014(5) -0.011(5)
C(121) 0.10(1) 0.10(1) 0.064(9) 0.030(9) 0.037(9) 0.015(8)
C(122) 0.069(9) 0.067(9) 0.074(9) 0.003(7) 0.038(8) -0.008(7)
C(124) 0.09(1) 0.083(10) 0.083(9) 0.018(8) 0.051(8) 0.004(8)
C(125) 0.066(8) 0.088(9) 0.057(8) 0.028(8) 0.035(7) 0.014(7)
C(126) 0.11(1) 0.17(2) 0.08(1) 0.02(1) 0.06(1) 0.01(1)
C(127) 0.12(1) 0.14(2) 0.11(1) -0.04(1) 0.07(1) -0.02(1)
C(150) 0.19(5) 0.23(5) 0.25(6) 0.17(4) 0.21(5) 0.21(4)
C(151) 0.10(3) 0.04(2) 0.08(3) 0.0000 0.07(2) 0.0000
C(152) 0.16(3) 0.08(2) 0.19(4) 0.05(2) 0.08(4) 0.01(2)

loop_
_atom_type_symbol
_atom_type_description
_atom_type_scat_dispersion_real
_atom_type_scat_dispersion_imag
_atom_type_scat_source
C C 0.003 0.002
;International Tables for Crystallography
(1992, Vol. C, Tables 4.2.6.8 and 6.1.1.1)
;
H H 0.000 0.000
;International Tables for Crystallography
(1992, Vol. C, Table 6.1.1.2)
;
N N 0.006 0.003
;International Tables for Crystallography
(1992, Vol. C, Tables 4.2.6.8 and 6.1.1.1)
;
Co Co 0.349 0.972
;International Tables for Crystallography
(1992, Vol. C, Tables 4.2.6.8 and 6.1.1.1)
;
O O 0.011 0.006
;International Tables for Crystallography
(1992, Vol. C, Tables 4.2.6.8 and 6.1.1.1)
;

loop_
_geom_angle_atom_site_label_1
_geom_angle_atom_site_label_2
_geom_angle_atom_site_label_3
_geom_angle
_geom_angle_site_symmetry_1
_geom_angle_site_symmetry_3
_geom_angle_publ_flag
O(1) Co N(1) 94.6(3) . . yes
O(1) Co N(3) 87.9(3) . . yes
O(1) Co N(5) 93.4(3) . . yes
O(1) Co N(7) 91.7(3) . . yes
N(1) Co N(3) 91.4(3) . . yes
N(1) Co N(5) 172.1(3) . . yes
N(1) Co N(7) 89.2(3) . . yes
N(3) Co N(5) 88.9(3) . . yes
N(3) Co N(7) 179.3(3) . . yes
N(5) Co N(7) 90.5(3) . . yes
C(154) O(7) C(171) 75(3) . . yes
C(154) O(7) C(172) 47(3) . . yes
C(171) O(7) C(172) 114(2) . . yes
Co N(1) C(1) 123.8(6) . . yes
Co N(1) C(26) 127.5(6) . . yes
C(1) N(1) C(26) 108.0(7) . . yes
C(1) N(2) C(2) 121.0(8) . . yes
Co N(3) C(2) 123.7(6) . . yes
Co N(3) C(17) 126.6(6) . . yes
C(2) N(3) C(17) 108.0(7) . . yes
C(17) N(4) C(18) 120.8(8) . . yes
Co N(5) C(18) 126.6(6) . . yes
Co N(5) C(21) 126.3(6) . . yes
C(18) N(5) C(21) 106.2(7) . . yes
C(21) N(6) C(22) 122.4(8) . . yes
Co N(7) C(22) 127.4(6) . . yes
Co N(7) C(25) 127.1(6) . . yes
C(22) N(7) C(25) 105.3(7) . . yes
C(25) N(8) C(26) 121.0(8) . . yes
N(1) C(1) N(2) 126.5(8) . . yes
N(1) C(1) C(40) 110.4(8) . . yes
N(2) C(1) C(40) 122.6(8) . . yes
N(2) C(2) N(3) 125.8(8) . . yes
N(2) C(2) C(3) 122.9(8) . . yes
N(3) C(2) C(3) 110.9(7) . . yes
C(2) C(3) C(4) 131.6(8) . . yes
C(2) C(3) C(16) 105.0(7) . . yes
C(4) C(3) C(16) 123.0(8) . . yes
C(3) C(4) C(5) 117.4(8) . . yes
C(3) C(4) C(47) 122.0(8) . . yes
C(5) C(4) C(47) 120.6(8) . . yes
C(4) C(5) C(6) 121.9(8) . . yes
C(4) C(5) C(14) 120.1(8) . . yes
C(6) C(5) C(14) 118.0(8) . . yes
C(5) C(6) C(7) 123.2(8) . . yes
C(6) C(7) C(8) 123.2(9) . . yes
C(6) C(7) C(12) 118.5(9) . . yes
C(8) C(7) C(12) 118.3(8) . . yes
C(7) C(8) C(9) 121.5(9) . . yes
C(8) C(9) C(10) 119.4(9) . . yes
C(9) C(10) C(11) 121.3(9) . . yes
C(10) C(11) C(12) 120.4(9) . . yes
C(7) C(12) C(11) 119.0(9) . . yes
C(7) C(12) C(13) 118.6(8) . . yes
C(11) C(12) C(13) 122.3(9) . . yes
C(12) C(13) C(14) 123.5(8) . . yes
C(5) C(14) C(13) 117.9(8) . . yes
C(5) C(14) C(15) 120.1(8) . . yes
C(13) C(14) C(15) 122.1(8) . . yes
C(14) C(15) C(16) 118.1(8) . . yes
C(14) C(15) C(53) 118.4(8) . . yes
C(16) C(15) C(53) 123.4(9) . . yes
C(3) C(16) C(15) 120.6(8) . . yes
C(3) C(16) C(17) 105.0(8) . . yes
C(15) C(16) C(17) 134.0(9) . . yes
N(3) C(17) N(4) 125.5(8) . . yes
N(3) C(17) C(16) 110.4(7) . . yes
N(4) C(17) C(16) 124.0(8) . . yes
N(4) C(18) N(5) 126.5(8) . . yes
N(4) C(18) C(19) 123.1(9) . . yes
N(5) C(18) C(19) 110.1(8) . . yes
C(18) C(19) C(20) 106.5(8) . . yes
C(18) C(19) C(59) 124.8(8) . . yes
C(20) C(19) C(59) 128.6(8) . . yes
C(19) C(20) C(21) 106.3(8) . . yes
C(19) C(20) C(65) 129.5(9) . . yes
C(21) C(20) C(65) 123.7(8) . . yes
N(5) C(21) N(6) 127.0(8) . . yes
N(5) C(21) C(20) 110.6(8) . . yes
N(6) C(21) C(20) 122.3(8) . . yes
N(6) C(22) N(7) 125.4(8) . . yes
N(6) C(22) C(23) 123.3(8) . . yes
N(7) C(22) C(23) 111.3(8) . . yes
C(22) C(23) C(24) 105.3(8) . . yes
C(22) C(23) C(71) 124.9(8) . . yes
C(24) C(23) C(71) 129.7(9) . . yes
C(23) C(24) C(25) 107.6(8) . . yes
C(23) C(24) C(77) 126.9(8) . . yes
C(25) C(24) C(77) 125.4(8) . . yes
N(7) C(25) N(8) 126.6(9) . . yes
N(7) C(25) C(24) 110.5(8) . . yes
N(8) C(25) C(24) 122.5(8) . . yes
N(1) C(26) N(8) 126.7(8) . . yes
N(1) C(26) C(27) 109.5(8) . . yes
N(8) C(26) C(27) 123.6(8) . . yes
C(26) C(27) C(28) 132.5(9) . . yes
C(26) C(27) C(40) 106.1(8) . . yes
C(28) C(27) C(40) 121.3(8) . . yes
C(27) C(28) C(29) 117.3(9) . . yes
C(27) C(28) C(83) 124.4(8) . . yes
C(29) C(28) C(83) 118.2(8) . . yes
C(28) C(29) C(30) 122.1(9) . . yes
C(28) C(29) C(38) 120.0(8) . . yes
C(30) C(29) C(38) 117.7(8) . . yes
C(29) C(30) C(31) 123.7(9) . . yes
C(30) C(31) C(32) 123.8(9) . . yes
C(30) C(31) C(36) 118.6(8) . . yes
C(32) C(31) C(36) 117.6(8) . . yes
C(31) C(32) C(33) 121.5(9) . . yes
C(32) C(33) C(34) 120.5(9) . . yes
C(33) C(34) C(35) 120.6(9) . . yes
C(34) C(35) C(36) 121.1(9) . . yes
C(31) C(36) C(35) 118.7(8) . . yes
C(31) C(36) C(37) 119.1(8) . . yes
C(35) C(36) C(37) 122.2(9) . . yes
C(36) C(37) C(38) 121.7(9) . . yes
C(29) C(38) C(37) 119.1(8) . . yes
C(29) C(38) C(39) 120.3(8) . . yes
C(37) C(38) C(39) 120.6(8) . . yes
C(38) C(39) C(40) 116.9(9) . . yes
C(38) C(39) C(41) 119.5(8) . . yes
C(40) C(39) C(41) 123.1(8) . . yes
C(1) C(40) C(27) 104.8(8) . . yes
C(1) C(40) C(39) 131.4(9) . . yes
C(27) C(40) C(39) 123.6(8) . . yes
C(39) C(41) C(42) 123.2(9) . . yes
C(39) C(41) C(46) 118.4(8) . . yes
C(42) C(41) C(46) 118.2(9) . . yes
C(41) C(42) C(43) 120.2(10) . . yes
C(42) C(43) C(44) 121.1(10) . . yes
C(43) C(44) C(45) 119.3(10) . . yes
C(44) C(45) C(46) 120(1) . . yes
C(41) C(46) C(45) 120.6(9) . . yes
C(4) C(47) C(48) 119.8(9) . . yes
C(4) C(47) C(52) 121.4(9) . . yes
C(48) C(47) C(52) 118.8(9) . . yes
C(47) C(48) C(49) 121(1) . . yes
C(48) C(49) C(50) 118(1) . . yes
C(49) C(50) C(51) 120.0(10) . . yes
C(50) C(51) C(52) 120(1) . . yes
C(47) C(52) C(51) 119(1) . . yes
C(15) C(53) C(54) 118.6(9) . . yes
C(15) C(53) C(58) 122.6(9) . . yes
C(54) C(53) C(58) 118.8(9) . . yes
C(53) C(54) C(55) 120(1) . . yes
C(54) C(55) C(56) 119(1) . . yes
C(55) C(56) C(57) 120(1) . . yes
C(56) C(57) C(58) 120(1) . . yes
C(53) C(58) C(57) 120(1) . . yes
C(19) C(59) C(60) 119.8(10) . . yes
C(19) C(59) C(64) 121.4(9) . . yes
C(60) C(59) C(64) 118.5(10) . . yes
C(59) C(60) C(61) 118(1) . . yes
C(60) C(61) C(62) 121(1) . . yes
C(61) C(62) C(63) 119(1) . . yes
C(62) C(63) C(64) 119(1) . . yes
C(59) C(64) C(63) 121(1) . . yes
C(20) C(65) C(66) 120.6(9) . . yes
C(20) C(65) C(70) 120.9(9) . . yes
C(66) C(65) C(70) 118.4(9) . . yes
C(65) C(66) C(67) 121.6(10) . . yes
C(66) C(67) C(68) 119.6(10) . . yes
C(67) C(68) C(69) 119.3(9) . . yes
C(68) C(69) C(70) 120.7(10) . . yes
C(65) C(70) C(69) 120.3(9) . . yes
C(23) C(71) C(72) 122.1(9) . . yes
C(23) C(71) C(76) 121.0(9) . . yes
C(72) C(71) C(76) 116.9(8) . . yes
C(71) C(72) C(73) 122.1(9) . . yes
C(72) C(73) C(74) 119.5(10) . . yes
C(73) C(74) C(75) 119.9(9) . . yes
C(74) C(75) C(76) 120.1(9) . . yes
C(71) C(76) C(75) 121.5(9) . . yes
C(24) C(77) C(78) 121.4(10) . . yes
C(24) C(77) C(82) 119.6(9) . . yes
C(78) C(77) C(82) 118.9(9) . . yes
C(77) C(78) C(79) 120(1) . . yes
C(78) C(79) C(80) 120(1) . . yes
C(79) C(80) C(81) 119(1) . . yes
C(80) C(81) C(82) 120(1) . . yes
C(77) C(82) C(81) 119(1) . . yes
C(28) C(83) C(84) 120.9(9) . . yes
C(28) C(83) C(88) 121.1(9) . . yes
C(84) C(83) C(88) 117.9(9) . . yes
C(83) C(84) C(85) 121.0(10) . . yes
C(84) C(85) C(86) 119(1) . . yes
C(85) C(86) C(87) 120(1) . . yes
C(86) C(87) C(88) 119(1) . . yes
C(83) C(88) C(87) 121(1) . . yes
O(4) C(122) C(121) 120(1) . . yes
O(4) C(122) C(124) 118(1) . . yes
C(121) C(122) C(124) 121(1) . . yes
O(2) C(125) C(126) 119(1) . . yes
O(2) C(125) C(127) 122(1) . . yes
C(126) C(125) C(127) 117(1) . . yes
O(3) C(150) C(150) 164(3) . 2_555 yes
O(3) C(150) C(151) 125(2) . . yes
O(3) C(150) C(152) 99(4) . . yes
C(150) C(150) C(151) 49(1) 2_555 . yes
C(150) C(150) C(152) 87(2) 2_555 . yes
C(151) C(150) C(152) 135(4) . . yes
C(150) C(151) C(150) 80(3) . 2_555 yes
C(150) C(152) C(152) 84(2) . 2_555 yes
O(7) C(154) C(170) 100(4) . 3_556 yes
O(7) C(154) C(171) 61(3) . . yes
O(7) C(154) C(172) 83(4) . . yes
C(170) C(154) C(171) 74(2) 3_556 . yes
C(170) C(154) C(172) 150(4) 3_556 . yes
C(171) C(154) C(172) 130(4) . . yes
C(170) C(156) C(170) 180.0 . 3_556 yes
C(166) C(157) C(170) 79(2) . . yes
C(166) C(157) C(173) 140(3) . . yes
C(170) C(157) C(173) 140(3) . . yes
O(6) C(162) C(163) 104(4) . . yes
O(6) C(162) C(164) 128(5) . . yes
O(6) C(162) C(165) 88(3) . . yes
C(163) C(162) C(164) 124(5) . . yes
C(163) C(162) C(165) 157(4) . . yes
C(164) C(162) C(165) 40(2) . . yes
O(5) C(164) C(162) 119(4) . . yes
O(5) C(164) C(165) 133(4) . . yes
C(162) C(164) C(165) 101(4) . . yes
C(162) C(165) C(164) 38(2) . . yes
C(154) C(170) C(156) 100(3) 3_556 . yes
C(154) C(170) C(157) 169(3) 3_556 . yes
C(154) C(170) C(171) 58(2) 3_556 3_556 yes
C(156) C(170) C(157) 86(2) . . yes
C(156) C(170) C(171) 158(3) . 3_556 yes
C(157) C(170) C(171) 114(2) . 3_556 yes
O(7) C(171) C(154) 43(1) . . yes
O(7) C(171) C(170) 71(2) . 3_556 yes
C(154) C(171) C(170) 47(1) . 3_556 yes
O(7) C(172) C(154) 49(2) . . yes
O(7) C(172) C(173) 132(2) . . yes
C(154) C(172) C(173) 105(3) . . yes
C(157) C(173) C(172) 131(2) . . yes
C(175) C(174) C(175) 180.0 . 7_556 yes
O(8) C(175) C(174) 115(9) . . yes
O(8) C(175) C(176) 105(9) . . yes
C(174) C(175) C(176) 111(4) . . yes

loop_
_geom_bond_atom_site_label_1
_geom_bond_atom_site_label_2
_geom_bond_distance
_geom_bond_site_symmetry_2
_geom_bond_publ_flag
Co O(1) 2.216(8) . yes
Co N(1) 1.910(7) . yes
Co N(3) 1.914(7) . yes
Co N(5) 1.909(7) . yes
Co N(7) 1.907(7) . yes
O(2) C(125) 1.23(1) . yes
O(3) C(150) 1.44(5) . yes
O(4) C(122) 1.25(1) . yes
O(5) C(164) 1.09(3) . yes
O(6) C(162) 1.50(5) . yes
O(7) C(154) 1.12(5) . yes
O(7) C(171) 1.44(4) . yes
O(7) C(172) 1.47(4) . yes
O(8) C(175) 0.85(10) . yes
N(1) C(1) 1.37(1) . yes
N(1) C(26) 1.39(1) . yes
N(2) C(1) 1.33(1) . yes
N(2) C(2) 1.34(1) . yes
N(3) C(2) 1.36(1) . yes
N(3) C(17) 1.38(1) . yes
N(4) C(17) 1.33(1) . yes
N(4) C(18) 1.33(1) . yes
N(5) C(18) 1.38(1) . yes
N(5) C(21) 1.37(1) . yes
N(6) C(21) 1.34(1) . yes
N(6) C(22) 1.34(1) . yes
N(7) C(22) 1.38(1) . yes
N(7) C(25) 1.37(1) . yes
N(8) C(25) 1.36(1) . yes
N(8) C(26) 1.31(1) . yes
C(1) C(40) 1.47(1) . yes
C(2) C(3) 1.46(1) . yes
C(3) C(4) 1.37(1) . yes
C(3) C(16) 1.46(1) . yes
C(4) C(5) 1.42(1) . yes
C(4) C(47) 1.51(1) . yes
C(5) C(6) 1.41(1) . yes
C(5) C(14) 1.46(1) . yes
C(6) C(7) 1.40(1) . yes
C(7) C(8) 1.42(1) . yes
C(7) C(12) 1.44(1) . yes
C(8) C(9) 1.36(1) . yes
C(9) C(10) 1.43(1) . yes
C(10) C(11) 1.36(1) . yes
C(11) C(12) 1.42(1) . yes
C(12) C(13) 1.40(1) . yes
C(13) C(14) 1.40(1) . yes
C(14) C(15) 1.44(1) . yes
C(15) C(16) 1.37(1) . yes
C(15) C(53) 1.51(1) . yes
C(16) C(17) 1.47(1) . yes
C(18) C(19) 1.47(1) . yes
C(19) C(20) 1.36(1) . yes
C(19) C(59) 1.47(1) . yes
C(20) C(21) 1.47(1) . yes
C(20) C(65) 1.47(1) . yes
C(22) C(23) 1.43(1) . yes
C(23) C(24) 1.38(1) . yes
C(23) C(71) 1.47(1) . yes
C(24) C(25) 1.43(1) . yes
C(24) C(77) 1.48(1) . yes
C(26) C(27) 1.47(1) . yes
C(27) C(28) 1.37(1) . yes
C(27) C(40) 1.44(1) . yes
C(28) C(29) 1.46(1) . yes
C(28) C(83) 1.48(1) . yes
C(29) C(30) 1.40(1) . yes
C(29) C(38) 1.45(1) . yes
C(30) C(31) 1.38(1) . yes
C(31) C(32) 1.44(1) . yes
C(31) C(36) 1.44(1) . yes
C(32) C(33) 1.36(1) . yes
C(33) C(34) 1.40(1) . yes
C(34) C(35) 1.38(1) . yes
C(35) C(36) 1.42(1) . yes
C(36) C(37) 1.40(1) . yes
C(37) C(38) 1.40(1) . yes
C(38) C(39) 1.44(1) . yes
C(39) C(40) 1.36(1) . yes
C(39) C(41) 1.49(1) . yes
C(41) C(42) 1.39(1) . yes
C(41) C(46) 1.40(1) . yes
C(42) C(43) 1.39(1) . yes
C(43) C(44) 1.38(1) . yes
C(44) C(45) 1.37(1) . yes
C(45) C(46) 1.39(1) . yes
C(47) C(48) 1.39(1) . yes
C(47) C(52) 1.39(1) . yes
C(48) C(49) 1.40(1) . yes
C(49) C(50) 1.39(2) . yes
C(50) C(51) 1.38(2) . yes
C(51) C(52) 1.39(1) . yes
C(53) C(54) 1.40(1) . yes
C(53) C(58) 1.37(1) . yes
C(54) C(55) 1.40(1) . yes
C(55) C(56) 1.37(2) . yes
C(56) C(57) 1.39(2) . yes
C(57) C(58) 1.39(1) . yes
C(59) C(60) 1.40(1) . yes
C(59) C(64) 1.40(1) . yes
C(60) C(61) 1.41(2) . yes
C(61) C(62) 1.37(2) . yes
C(62) C(63) 1.36(2) . yes
C(63) C(64) 1.39(2) . yes
C(65) C(66) 1.39(1) . yes
C(65) C(70) 1.39(1) . yes
C(66) C(67) 1.38(1) . yes
C(67) C(68) 1.40(1) . yes
C(68) C(69) 1.37(1) . yes
C(69) C(70) 1.39(1) . yes
C(71) C(72) 1.40(1) . yes
C(71) C(76) 1.40(1) . yes
C(72) C(73) 1.38(1) . yes
C(73) C(74) 1.38(1) . yes
C(74) C(75) 1.38(1) . yes
C(75) C(76) 1.38(1) . yes
C(77) C(78) 1.38(1) . yes
C(77) C(82) 1.41(1) . yes
C(78) C(79) 1.40(1) . yes
C(79) C(80) 1.36(2) . yes
C(80) C(81) 1.38(2) . yes
C(81) C(82) 1.38(1) . yes
C(83) C(84) 1.39(1) . yes
C(83) C(88) 1.38(1) . yes
C(84) C(85) 1.38(1) . yes
C(85) C(86) 1.38(2) . yes
C(86) C(87) 1.36(2) . yes
C(87) C(88) 1.40(1) . yes
C(121) C(122) 1.45(2) . yes
C(122) C(124) 1.44(2) . yes
C(125) C(126) 1.45(2) . yes
C(125) C(127) 1.48(2) . yes
C(150) C(150) 1.6(1) 2_555 yes
C(150) C(151) 1.26(6) . yes
C(150) C(152) 1.66(5) . yes
C(152) C(152) 1.70(7) 2_555 yes
C(154) C(170) 1.38(5) 3_556 yes
C(154) C(171) 1.58(5) . yes
C(154) C(172) 1.10(5) . yes
C(156) C(170) 1.17(3) . yes
C(156) C(170) 1.17(3) 3_556 yes
C(157) C(166) 1.68(4) . yes
C(157) C(170) 1.61(4) . yes
C(157) C(173) 1.12(3) . yes
C(162) C(163) 1.33(6) . yes
C(162) C(164) 1.17(6) . yes
C(162) C(165) 1.83(6) . yes
C(164) C(165) 1.20(4) . yes
C(170) C(171) 1.79(4) 3_556 yes
C(172) C(173) 1.45(3) . yes
C(174) C(175) 1.62(7) . yes
C(174) C(175) 1.62(7) 7_556 yes
C(175) C(176) 1.42(7) . yes
